data_1529598
loop_
_publ_author_name
'Battle, P.D.'
'Gibb, T.C.'
'Jones, C.W.'

_publ_section_title
;
 The Structural and Magnetic Properties of Sr Mn O3: A Reinvestigation
;
_journal_name_full 'Journal of Solid State Chemistry'
_journal_page_first 60
_journal_page_last 66
_journal_volume 74
_journal_year 1988
_chemical_formula_sum 'Mn O3 Sr'
_chemical_name_systematic 'Sr Mn O3'
_space_group_IT_number 194
_symmetry_space_group_name_Hall '-P 6c 2c'
_symmetry_space_group_name_H-M 'P 63/m m c'
_cell_angle_alpha 90
_cell_angle_beta 90
_cell_angle_gamma 120
_cell_formula_units_Z 4
_cell_length_a 5.4434
_cell_length_b 5.4434
_cell_length_c 9.0704
_cell_volume 232.754
_citation_journal_id_ASTM JSSCBI
_cod_data_source_file Battle_JSSCBI_1988_1625.cif
_cod_data_source_block Mn1O3Sr1
_cod_original_cell_volume 232.7542
_cod_original_formula_sum 'Mn1 O3 Sr1'
_cod_database_code 1529598

loop_
_symmetry_equiv_pos_as_xyz
x,y,z
x-y,x,z+1/2
-y,x-y,z
-x,-y,z+1/2
-x+y,-x,z
y,-x+y,z+1/2
-y,-x,-z+1/2
x-y,-y,-z
x,x-y,-z+1/2
y,x,-z
-x+y,y,-z+1/2
-x,-x+y,-z
-x,-y,-z
-x+y,-x,-z-1/2
y,-x+y,-z
x,y,-z-1/2
x-y,x,-z
-y,x-y,-z-1/2
y,x,z-1/2
-x+y,y,z
-x,-x+y,z-1/2
-y,-x,z
x-y,-y,z-1/2
x,x-y,z

loop_
_atom_site_label
_atom_site_type_symbol
_atom_site_fract_x
_atom_site_fract_y
_atom_site_fract_z
_atom_site_occupancy
_atom_site_U_iso_or_equiv
Sr1 Sr+2 0 0 0 1 0.0
O2 O-2 -0.1807 -0.3614 0.25 1 0.0
Sr2 Sr+2 0.3333 0.6667 0.25 1 0.0
Mn1 Mn+4 0.3333 0.6667 0.6122 1 0.0
O1 O-2 0.5 0 0 1 0.0
